data_1503508
loop_
_publ_author_name
'Tran, Ngon T.'
'Wilson, Sean O.'
'Franz, Annaliese K.'

_publ_section_title
;
 Cooperative hydrogen-bonding effects in silanediol catalysis.
;
_journal_issue 1
_journal_name_full 'Organic letters'
_journal_page_first 186
_journal_page_last 189
_journal_paper_doi 10.1021/ol202971m
_journal_volume 14
_journal_year 2012
_chemical_formula_moiety 'C20 H16 O2 Si'
_chemical_formula_sum 'C20 H16 O2 Si'
_chemical_formula_weight 316.42
_chemical_name_common dinaphthylsilanediol
_chemical_name_systematic
; 
 ? 
;
_space_group_IT_number 14
_symmetry_cell_setting monoclinic
_symmetry_space_group_name_Hall '-P 2ybc'
_symmetry_space_group_name_H-M 'P 1 21/c 1'
_atom_sites_solution_hydrogens geom
_atom_sites_solution_primary direct
_atom_sites_solution_secondary difmap
_audit_creation_method SHELXL-97
_cell_angle_alpha 90.00
_cell_angle_beta 93.933(4)
_cell_angle_gamma 90.00
_cell_formula_units_Z 4
_cell_length_a 9.389(3)
_cell_length_b 19.374(6)
_cell_length_c 8.611(3)
_cell_measurement_reflns_used 5585
_cell_measurement_temperature 90(2)
_cell_measurement_theta_max 27.4
_cell_measurement_theta_min 3.0
_cell_volume 1562.7(9)
_computing_cell_refinement 'SAINT (Bruker, 2010)'
_computing_data_collection 'SMART (Bruker, 2005)'
_computing_data_reduction 'SAINT (Bruker, 2010)'
_computing_publication_material 'SHELXL-97 (Sheldrick, 2008)'
_computing_structure_refinement 'SHELXL-97 (Sheldrick, 2008)'
_computing_structure_solution 'SHELXS-97 (Sheldrick, 2008)'
_diffrn_ambient_temperature 90(2)
_diffrn_measured_fraction_theta_full 0.987
_diffrn_measured_fraction_theta_max 0.987
_diffrn_measurement_device_type 'Bruker SMART 1000'
_diffrn_measurement_method \w
_diffrn_radiation_monochromator graphite
_diffrn_radiation_source 'fine-focus sealed tube'
_diffrn_radiation_type MoK\a
_diffrn_radiation_wavelength 0.71073
_diffrn_reflns_av_R_equivalents 0.0412
_diffrn_reflns_av_sigmaI/netI 0.0371
_diffrn_reflns_limit_h_max 12
_diffrn_reflns_limit_h_min -11
_diffrn_reflns_limit_k_max 24
_diffrn_reflns_limit_k_min -25
_diffrn_reflns_limit_l_max 11
_diffrn_reflns_limit_l_min -11
_diffrn_reflns_number 14440
_diffrn_reflns_theta_full 27.51
_diffrn_reflns_theta_max 27.51
_diffrn_reflns_theta_min 3.03
_exptl_absorpt_coefficient_mu 0.157
_exptl_absorpt_correction_T_max 0.9854
_exptl_absorpt_correction_T_min 0.9290
_exptl_absorpt_correction_type multi-scan
_exptl_absorpt_process_details 'SADABS (Sheldrick, 2006)'
_exptl_crystal_colour colorless
_exptl_crystal_density_diffrn 1.345
_exptl_crystal_density_method 'not measured'
_exptl_crystal_description plate
_exptl_crystal_F_000 664
_exptl_crystal_size_max 0.47
_exptl_crystal_size_mid 0.16
_exptl_crystal_size_min 0.09
_refine_diff_density_max 0.332
_refine_diff_density_min -0.310
_refine_diff_density_rms 0.049
_refine_ls_extinction_method none
_refine_ls_goodness_of_fit_ref 1.033
_refine_ls_hydrogen_treatment mixed
_refine_ls_matrix_type full
_refine_ls_number_parameters 272
_refine_ls_number_reflns 3538
_refine_ls_number_restraints 0
_refine_ls_restrained_S_all 1.033
_refine_ls_R_factor_all 0.0585
_refine_ls_R_factor_gt 0.0360
_refine_ls_shift/su_max 0.001
_refine_ls_shift/su_mean 0.000
_refine_ls_structure_factor_coef Fsqd
_refine_ls_weighting_details 'calc w=1/[\s^2^(Fo^2^)+(0.0371P)^2^+0.7800P] where P=(Fo^2^+2Fc^2^)/3'
_refine_ls_weighting_scheme calc
_refine_ls_wR_factor_gt 0.0829
_refine_ls_wR_factor_ref 0.0961
_reflns_number_gt 2672
_reflns_number_total 3538
_reflns_threshold_expression >2sigma(I)
_cod_data_source_file ol202971m_si_002.cif
_cod_data_source_block a1
_cod_original_cell_volume 1562.8(9)
_cod_original_sg_symbol_H-M 'P 21/c'
_cod_database_code 1503508

loop_
_symmetry_equiv_pos_as_xyz
'x, y, z'
'-x, y+1/2, -z+1/2'
'-x, -y, -z'
'x, -y-1/2, z-1/2'

loop_
_atom_site_label
_atom_site_type_symbol
_atom_site_fract_x
_atom_site_fract_y
_atom_site_fract_z
_atom_site_U_iso_or_equiv
_atom_site_adp_type
_atom_site_occupancy
_atom_site_symmetry_multiplicity
_atom_site_calc_flag
Si1 Si 1.02418(5) 0.69673(2) 0.30838(5) 0.02133(13) Uani 1 1 d
O1 O 1.13192(12) 0.67295(6) 0.45518(15) 0.0268(3) Uani 1 1 d
H1A H 1.122(2) 0.6899(12) 0.540(3) 0.052(7) Uiso 1 1 d
O2 O 1.06660(13) 0.77401(6) 0.24520(14) 0.0270(3) Uani 1 1 d
H2A H 1.062(3) 0.8037(14) 0.302(3) 0.071(9) Uiso 1 1 d
C1 C 0.83476(17) 0.69807(8) 0.36208(18) 0.0219(3) Uani 1 1 d
C2 C 0.75281(18) 0.75572(9) 0.3255(2) 0.0254(4) Uani 1 1 d
H2 H 0.7934(19) 0.7935(10) 0.268(2) 0.027(5) Uiso 1 1 d
C3 C 0.61137(19) 0.76281(9) 0.3711(2) 0.0288(4) Uani 1 1 d
H3 H 0.555(2) 0.8046(10) 0.342(2) 0.031(5) Uiso 1 1 d
C4 C 0.55180(18) 0.71215(9) 0.4549(2) 0.0277(4) Uani 1 1 d
H4 H 0.453(2) 0.7173(9) 0.490(2) 0.029(5) Uiso 1 1 d
C5 C 0.62815(17) 0.65019(9) 0.49106(19) 0.0235(3) Uani 1 1 d
C6 C 0.56597(19) 0.59565(10) 0.5724(2) 0.0294(4) Uani 1 1 d
H6 H 0.472(2) 0.6028(10) 0.608(2) 0.038(5) Uiso 1 1 d
C7 C 0.6375(2) 0.53516(10) 0.6023(2) 0.0306(4) Uani 1 1 d
H7 H 0.5939(19) 0.4981(10) 0.657(2) 0.030(5) Uiso 1 1 d
C8 C 0.77556(19) 0.52604(9) 0.5500(2) 0.0283(4) Uani 1 1 d
H8 H 0.825(2) 0.4823(10) 0.570(2) 0.033(5) Uiso 1 1 d
C9 C 0.84043(18) 0.57830(8) 0.47407(19) 0.0245(4) Uani 1 1 d
H9 H 0.935(2) 0.5720(10) 0.437(2) 0.034(5) Uiso 1 1 d
C10 C 0.77005(16) 0.64242(8) 0.44274(18) 0.0208(3) Uani 1 1 d
C11 C 1.04458(17) 0.63899(8) 0.13802(19) 0.0218(3) Uani 1 1 d
C12 C 0.92105(18) 0.61844(8) 0.0539(2) 0.0247(4) Uani 1 1 d
H12 H 0.829(2) 0.6321(9) 0.091(2) 0.027(5) Uiso 1 1 d
C13 C 0.92386(19) 0.58001(9) -0.0857(2) 0.0258(4) Uani 1 1 d
H13 H 0.835(2) 0.5676(9) -0.140(2) 0.030(5) Uiso 1 1 d
C14 C 1.05158(19) 0.56128(9) -0.1403(2) 0.0255(4) Uani 1 1 d
H14 H 1.0534(18) 0.5358(10) -0.236(2) 0.028(5) Uiso 1 1 d
C15 C 1.18212(18) 0.57956(8) -0.05780(19) 0.0221(3) Uani 1 1 d
C16 C 1.31583(19) 0.56003(9) -0.1129(2) 0.0267(4) Uani 1 1 d
H16 H 1.3155(19) 0.5334(9) -0.210(2) 0.027(5) Uiso 1 1 d
C17 C 1.44075(19) 0.57893(9) -0.0341(2) 0.0286(4) Uani 1 1 d
H17 H 1.535(2) 0.5645(10) -0.072(2) 0.034(5) Uiso 1 1 d
C18 C 1.43923(19) 0.61829(9) 0.1039(2) 0.0283(4) Uani 1 1 d
H18 H 1.530(2) 0.6308(10) 0.159(2) 0.035(5) Uiso 1 1 d
C19 C 1.31220(18) 0.63782(9) 0.1604(2) 0.0249(4) Uani 1 1 d
H19 H 1.3112(19) 0.6650(9) 0.258(2) 0.027(5) Uiso 1 1 d
C20 C 1.17976(17) 0.61909(8) 0.08195(19) 0.0211(3) Uani 1 1 d

loop_
_atom_site_aniso_label
_atom_site_aniso_U_11
_atom_site_aniso_U_22
_atom_site_aniso_U_33
_atom_site_aniso_U_23
_atom_site_aniso_U_13
_atom_site_aniso_U_12
Si1 0.0236(2) 0.0233(2) 0.0174(2) -0.00137(17) 0.00368(16) -0.00097(17)
O1 0.0263(6) 0.0353(7) 0.0191(6) -0.0025(5) 0.0033(5) 0.0031(5)
O2 0.0363(7) 0.0246(6) 0.0210(6) -0.0039(5) 0.0081(5) -0.0053(5)
C1 0.0258(8) 0.0251(8) 0.0149(8) -0.0032(6) 0.0018(6) -0.0004(6)
C2 0.0296(9) 0.0253(9) 0.0213(8) -0.0010(7) 0.0020(7) 0.0026(7)
C3 0.0309(9) 0.0291(9) 0.0261(9) -0.0030(7) -0.0007(7) 0.0078(7)
C4 0.0222(8) 0.0377(10) 0.0231(9) -0.0057(7) 0.0017(6) 0.0014(7)
C5 0.0227(8) 0.0297(9) 0.0180(8) -0.0054(6) 0.0005(6) -0.0029(6)
C6 0.0264(9) 0.0386(10) 0.0234(9) -0.0049(8) 0.0033(7) -0.0086(7)
C7 0.0363(10) 0.0322(9) 0.0232(9) -0.0006(7) 0.0001(7) -0.0129(8)
C8 0.0356(10) 0.0255(9) 0.0231(9) -0.0005(7) -0.0021(7) -0.0030(7)
C9 0.0268(9) 0.0255(8) 0.0211(9) -0.0017(7) 0.0015(6) -0.0002(6)
C10 0.0220(8) 0.0252(8) 0.0153(8) -0.0045(6) 0.0007(6) -0.0013(6)
C11 0.0266(8) 0.0208(8) 0.0184(8) 0.0013(6) 0.0042(6) -0.0005(6)
C12 0.0274(9) 0.0256(8) 0.0214(9) 0.0011(7) 0.0034(7) -0.0004(7)
C13 0.0300(9) 0.0255(9) 0.0215(9) -0.0016(7) -0.0013(7) -0.0025(7)
C14 0.0360(10) 0.0217(8) 0.0189(8) -0.0028(7) 0.0024(7) -0.0013(7)
C15 0.0318(9) 0.0162(7) 0.0189(8) 0.0007(6) 0.0052(6) -0.0008(6)
C16 0.0344(10) 0.0232(8) 0.0236(9) -0.0022(7) 0.0090(7) 0.0013(7)
C17 0.0293(9) 0.0276(9) 0.0300(10) 0.0019(7) 0.0109(7) 0.0019(7)
C18 0.0262(9) 0.0320(9) 0.0273(9) 0.0024(7) 0.0054(7) -0.0028(7)
C19 0.0285(9) 0.0256(8) 0.0212(9) -0.0024(7) 0.0050(7) -0.0030(7)
C20 0.0276(8) 0.0176(7) 0.0183(8) 0.0019(6) 0.0035(6) -0.0013(6)

loop_
_atom_type_symbol
_atom_type_description
_atom_type_scat_dispersion_real
_atom_type_scat_dispersion_imag
_atom_type_scat_source
C C 0.0033 0.0016 'International Tables Vol C Tables 4.2.6.8 and 6.1.1.4'
H H 0.0000 0.0000 'International Tables Vol C Tables 4.2.6.8 and 6.1.1.4'
O O 0.0106 0.0060 'International Tables Vol C Tables 4.2.6.8 and 6.1.1.4'
Si Si 0.0817 0.0704 'International Tables Vol C Tables 4.2.6.8 and 6.1.1.4'

loop_
_geom_angle_atom_site_label_1
_geom_angle_atom_site_label_2
_geom_angle_atom_site_label_3
_geom_angle
O1 Si1 O2 111.14(7)
O1 Si1 C11 110.41(7)
O2 Si1 C11 104.16(7)
O1 Si1 C1 111.26(7)
O2 Si1 C1 108.92(7)
C11 Si1 C1 110.72(7)
Si1 O1 H1A 118.6(17)
Si1 O2 H2A 117(2)
C2 C1 C10 117.98(15)
C2 C1 Si1 118.68(13)
C10 C1 Si1 123.33(12)
C1 C2 C3 122.23(16)
C1 C2 H2 119.5(11)
C3 C2 H2 118.3(11)
C4 C3 C2 120.27(16)
C4 C3 H3 119.5(11)
C2 C3 H3 120.2(11)
C3 C4 C5 120.38(16)
C3 C4 H4 120.9(11)
C5 C4 H4 118.7(11)
C6 C5 C4 121.32(16)
C6 C5 C10 119.29(16)
C4 C5 C10 119.39(15)
C7 C6 C5 121.30(17)
C7 C6 H6 120.8(12)
C5 C6 H6 117.9(12)
C6 C7 C8 119.80(17)
C6 C7 H7 120.7(11)
C8 C7 H7 119.5(11)
C9 C8 C7 120.49(17)
C9 C8 H8 120.4(12)
C7 C8 H8 119.1(11)
C8 C9 C10 121.28(16)
C8 C9 H9 120.7(12)
C10 C9 H9 117.9(12)
C9 C10 C5 117.77(15)
C9 C10 C1 122.62(15)
C5 C10 C1 119.60(14)
C12 C11 C20 118.27(15)
C12 C11 Si1 117.19(12)
C20 C11 Si1 124.36(12)
C11 C12 C13 122.16(16)
C11 C12 H12 118.5(11)
C13 C12 H12 119.3(11)
C14 C13 C12 119.98(16)
C14 C13 H13 121.3(11)
C12 C13 H13 118.7(11)
C13 C14 C15 120.63(16)
C13 C14 H14 119.9(11)
C15 C14 H14 119.4(11)
C14 C15 C16 121.22(15)
C14 C15 C20 119.54(15)
C16 C15 C20 119.24(15)
C17 C16 C15 120.73(16)
C17 C16 H16 121.1(11)
C15 C16 H16 118.1(11)
C16 C17 C18 120.34(16)
C16 C17 H17 120.5(11)
C18 C17 H17 119.1(11)
C19 C18 C17 120.43(17)
C19 C18 H18 120.6(12)
C17 C18 H18 119.0(12)
C18 C19 C20 120.97(16)
C18 C19 H19 120.4(11)
C20 C19 H19 118.6(11)
C19 C20 C15 118.30(15)
C19 C20 C11 122.30(15)
C15 C20 C11 119.40(15)

loop_
_geom_bond_atom_site_label_1
_geom_bond_atom_site_label_2
_geom_bond_distance
Si1 O1 1.6303(13)
Si1 O2 1.6511(14)
Si1 C11 1.8650(17)
Si1 C1 1.8683(17)
O1 H1A 0.81(3)
O2 H2A 0.76(3)
C1 C2 1.381(2)
C1 C10 1.439(2)
C2 C3 1.417(2)
C2 H2 0.976(19)
C3 C4 1.361(3)
C3 H3 0.989(19)
C4 C5 1.422(2)
C4 H4 1.002(19)
C5 C6 1.415(2)
C5 C10 1.431(2)
C6 C7 1.366(3)
C6 H6 0.96(2)
C7 C8 1.413(3)
C7 H7 0.96(2)
C8 C9 1.370(2)
C8 H8 0.974(19)
C9 C10 1.424(2)
C9 H9 0.97(2)
C11 C12 1.383(2)
C11 C20 1.441(2)
C12 C13 1.416(2)
C12 H12 0.978(19)
C13 C14 1.367(2)
C13 H13 0.962(19)
C14 C15 1.419(2)
C14 H14 0.960(19)
C15 C16 1.423(2)
C15 C20 1.428(2)
C16 C17 1.364(3)
C16 H16 0.981(19)
C17 C18 1.413(3)
C17 H17 1.00(2)
C18 C19 1.372(2)
C18 H18 0.98(2)
C19 C20 1.421(2)
C19 H19 0.989(19)

loop_
_geom_hbond_atom_site_label_D
_geom_hbond_atom_site_label_H
_geom_hbond_atom_site_label_A
_geom_hbond_distance_DH
_geom_hbond_distance_HA
_geom_hbond_distance_DA
_geom_hbond_angle_DHA
_geom_hbond_site_symmetry_A
O1 H1A O2 0.81(3) 2.00(3) 2.8070(19) 171(2) 4_576

loop_
_geom_torsion_atom_site_label_1
_geom_torsion_atom_site_label_2
_geom_torsion_atom_site_label_3
_geom_torsion_atom_site_label_4
_geom_torsion
O1 Si1 C1 C2 131.16(13)
O2 Si1 C1 C2 8.30(15)
C11 Si1 C1 C2 -105.66(14)
O1 Si1 C1 C10 -47.60(15)
O2 Si1 C1 C10 -170.46(12)
C11 Si1 C1 C10 75.58(14)
C10 C1 C2 C3 3.1(2)
Si1 C1 C2 C3 -175.73(13)
C1 C2 C3 C4 0.5(3)
C2 C3 C4 C5 -3.0(3)
C3 C4 C5 C6 -177.31(16)
C3 C4 C5 C10 1.9(2)
C4 C5 C6 C7 177.66(16)
C10 C5 C6 C7 -1.6(2)
C5 C6 C7 C8 -0.7(3)
C6 C7 C8 C9 2.2(3)
C7 C8 C9 C10 -1.4(3)
C8 C9 C10 C5 -1.0(2)
C8 C9 C10 C1 -179.45(15)
C6 C5 C10 C9 2.4(2)
C4 C5 C10 C9 -176.86(15)
C6 C5 C10 C1 -179.06(15)
C4 C5 C10 C1 1.7(2)
C2 C1 C10 C9 174.37(15)
Si1 C1 C10 C9 -6.9(2)
C2 C1 C10 C5 -4.1(2)
Si1 C1 C10 C5 174.68(12)
O1 Si1 C11 C12 137.93(13)
O2 Si1 C11 C12 -102.68(13)
C1 Si1 C11 C12 14.25(15)
O1 Si1 C11 C20 -47.12(15)
O2 Si1 C11 C20 72.27(14)
C1 Si1 C11 C20 -170.79(13)
C20 C11 C12 C13 -1.3(2)
Si1 C11 C12 C13 174.02(13)
C11 C12 C13 C14 0.9(3)
C12 C13 C14 C15 0.4(3)
C13 C14 C15 C16 179.62(16)
C13 C14 C15 C20 -1.3(2)
C14 C15 C16 C17 178.81(16)
C20 C15 C16 C17 -0.3(2)
C15 C16 C17 C18 0.0(3)
C16 C17 C18 C19 0.1(3)
C17 C18 C19 C20 0.0(3)
C18 C19 C20 C15 -0.2(2)
C18 C19 C20 C11 -179.78(16)
C14 C15 C20 C19 -178.74(15)
C16 C15 C20 C19 0.4(2)
C14 C15 C20 C11 0.8(2)
C16 C15 C20 C11 179.97(14)
C12 C11 C20 C19 179.95(15)
Si1 C11 C20 C19 5.1(2)
C12 C11 C20 C15 0.4(2)
Si1 C11 C20 C15 -174.50(12)

loop_
_cod_related_entry_id
_cod_related_entry_database
_cod_related_entry_code
1 ChemSpider 10687557
